data_1573024
loop_
_publ_author_name
'Liu, Binbin'
'Jin, Zhengxiong'
'Liu, Xinyue'
'Sun, Lanfei'
'Yang, Cao'
'Zhang, Lei'

_publ_section_title
;
 &#x3c0;-extended pyrenes: from an antiaromatic buckybowl to doubly curved
 nanocarbons with gulf architectures.
;
_journal_issue 40
_journal_name_full 'Chemical science'
_journal_page_first 16529
_journal_page_last 16535
_journal_paper_doi 10.1039/d4sc03460k
_journal_volume 15
_journal_year 2024
_chemical_formula_moiety 'C136 H158, 0.5[], 0.125[], 0.25[], 0.062[], 0.062[]'
_chemical_formula_sum 'C136 H158'
_chemical_formula_weight 1792.61
_space_group_crystal_system orthorhombic
_space_group_IT_number 70
_space_group_name_Hall '-F 2uv 2vw'
_space_group_name_H-M_alt 'F d d d :2'
_atom_sites_solution_hydrogens mixed
_atom_sites_solution_primary dual
_audit_creation_date 2023-11-03
_audit_creation_method
;
Olex2 1.5
(compiled 2023.08.24 svn.re1ec1418 for OlexSys, GUI svn.r6817)
;
_audit_update_record
;
2024-05-07 deposited with the CCDC.	2024-09-16 downloaded from the CCDC.
;
_cell_angle_alpha 90
_cell_angle_beta 90
_cell_angle_gamma 90
_cell_formula_units_Z 16
_cell_length_a 46.521(2)
_cell_length_b 45.590(2)
_cell_length_c 24.322(2)
_cell_measurement_reflns_used 2687
_cell_measurement_temperature 117.40(14)
_cell_measurement_theta_max 19.4360
_cell_measurement_theta_min 3.3460
_cell_volume 51584(5)
_computing_cell_refinement
;
CrysAlisPro, Agilent Technologies,
Version 1.171.37.35 (release 13-08-2014 CrysAlis171 .NET)
(compiled Aug 13 2014,18:06:01)
;
_computing_data_collection
;
CrysAlisPro, Agilent Technologies,
Version 1.171.37.35 (release 13-08-2014 CrysAlis171 .NET)
(compiled Aug 13 2014,18:06:01)
;
_computing_data_reduction
;
CrysAlisPro, Agilent Technologies,
Version 1.171.37.35 (release 13-08-2014 CrysAlis171 .NET)
(compiled Aug 13 2014,18:06:01)
;
_computing_molecular_graphics 'Olex2 1.5 (Dolomanov et al., 2009)'
_computing_publication_material 'Olex2 1.5 (Dolomanov et al., 2009)'
_computing_structure_refinement 'SHELXL 2018/3 (Sheldrick, 2015)'
_computing_structure_solution 'SHELXT 2018/2 (Sheldrick, 2018)'
_diffrn_ambient_environment N~2~
_diffrn_ambient_temperature 117.40(14)
_diffrn_detector 'CCD plate'
_diffrn_detector_area_resol_mean 16.0971
_diffrn_detector_type Eos
_diffrn_measured_fraction_theta_full 0.997
_diffrn_measured_fraction_theta_max 0.997
_diffrn_measurement_details
;
#__ type_ start__ end____ width___ exp.time_
  1 omega  -17.00   26.00   1.0000   15.0000
omega____ theta____ kappa____ phi______ frames
    -      -10.8508  -99.0000 -150.0000 43

#__ type_ start__ end____ width___ exp.time_
  2 omega    2.00   32.00   1.0000   15.0000
omega____ theta____ kappa____ phi______ frames
    -       15.9289  -77.0000  120.0000 30

#__ type_ start__ end____ width___ exp.time_
  3 omega   -1.00   83.00   1.0000   15.0000
omega____ theta____ kappa____ phi______ frames
    -       15.9289   57.0000  -90.0000 84

#__ type_ start__ end____ width___ exp.time_
  4 omega  -24.00   52.00   1.0000   15.0000
omega____ theta____ kappa____ phi______ frames
    -       15.9289  -99.0000   30.0000 76

#__ type_ start__ end____ width___ exp.time_
  5 omega  -51.00   21.00   1.0000   15.0000
omega____ theta____ kappa____ phi______ frames
    -       15.9289  -57.0000  150.0000 72

#__ type_ start__ end____ width___ exp.time_
  6 omega   37.00   84.00   1.0000   15.0000
omega____ theta____ kappa____ phi______ frames
    -       15.9289  178.0000  150.0000 47

#__ type_ start__ end____ width___ exp.time_
  7 omega   35.00   60.00   1.0000   15.0000
omega____ theta____ kappa____ phi______ frames
    -       15.9289  178.0000  150.0000 25
;
_diffrn_measurement_device 'four-circle diffractometer'
_diffrn_measurement_device_type 'Xcalibur, Eos, Gemini'
_diffrn_measurement_method '\w scans'
_diffrn_orient_matrix_UB_11 0.0045705000
_diffrn_orient_matrix_UB_12 0.0088614000
_diffrn_orient_matrix_UB_13 0.0222894000
_diffrn_orient_matrix_UB_21 0.0144738000
_diffrn_orient_matrix_UB_22 -0.0039418000
_diffrn_orient_matrix_UB_23 -0.0053635000
_diffrn_orient_matrix_UB_31 0.0013529000
_diffrn_orient_matrix_UB_32 0.0121503000
_diffrn_orient_matrix_UB_33 -0.0180029000
_diffrn_radiation_monochromator graphite
_diffrn_radiation_probe x-ray
_diffrn_radiation_type 'Mo K\a'
_diffrn_radiation_wavelength 0.71073
_diffrn_reflns_av_R_equivalents 0.1906
_diffrn_reflns_av_unetI/netI 0.1357
_diffrn_reflns_Laue_measured_fraction_full 0.997
_diffrn_reflns_Laue_measured_fraction_max 0.997
_diffrn_reflns_limit_h_max 55
_diffrn_reflns_limit_h_min -41
_diffrn_reflns_limit_k_max 54
_diffrn_reflns_limit_k_min -52
_diffrn_reflns_limit_l_max 27
_diffrn_reflns_limit_l_min -29
_diffrn_reflns_number 91128
_diffrn_reflns_point_group_measured_fraction_full 0.997
_diffrn_reflns_point_group_measured_fraction_max 0.997
_diffrn_reflns_theta_full 25.098
_diffrn_reflns_theta_max 25.098
_diffrn_reflns_theta_min 3.011
_diffrn_source 'Enhance (Mo) X-ray Source'
_exptl_absorpt_coefficient_mu 0.052
_exptl_absorpt_correction_T_max 1.00000
_exptl_absorpt_correction_T_min 0.96738
_exptl_absorpt_correction_type multi-scan
_exptl_absorpt_process_details
;
CrysAlisPro, Agilent Technologies,
Version 1.171.37.35 (release 13-08-2014 CrysAlis171 .NET)
(compiled Aug 13 2014,18:06:01)
Empirical absorption correction using spherical harmonics,
 implemented in SCALE3 ABSPACK scaling algorithm.
;
_exptl_crystal_colour 'dark red'
_exptl_crystal_density_diffrn 0.923
_exptl_crystal_density_method 'not measured'
_exptl_crystal_F_000 15584
_exptl_crystal_size_max 0.34
_exptl_crystal_size_mid 0.33
_exptl_crystal_size_min 0.12
_refine_diff_density_max 0.448
_refine_diff_density_min -0.237
_refine_diff_density_rms 0.067
_refine_ls_extinction_method none
_refine_ls_goodness_of_fit_ref 1.244
_refine_ls_hydrogen_treatment constr
_refine_ls_matrix_type full
_refine_ls_number_parameters 692
_refine_ls_number_reflns 11478
_refine_ls_number_restraints 127
_refine_ls_restrained_S_all 1.242
_refine_ls_R_factor_all 0.2174
_refine_ls_R_factor_gt 0.1200
_refine_ls_shift/su_max 0.000
_refine_ls_shift/su_mean 0.000
_refine_ls_structure_factor_coef Fsqd
_refine_ls_weighting_details 'w=1/[\s^2^(Fo^2^)+(0.1000P)^2^] where P=(Fo^2^+2Fc^2^)/3'
_refine_ls_weighting_scheme calc
_refine_ls_wR_factor_gt 0.2732
_refine_ls_wR_factor_ref 0.3108
_reflns_Friedel_coverage 0.000
_reflns_number_gt 5799
_reflns_number_total 11478
_reflns_threshold_expression 'I > 2\s(I)'
_cod_data_source_file d4sc03460k2.cif
_cod_data_source_block exp_8762
_cod_original_cell_volume 51585(6)
_cod_original_sg_symbol_H-M 'F d d d'
_cod_database_code 1573024
_shelx_shelxl_version_number 2018/3
_shelx_space_group_comment
;
The symmetry employed for this shelxl refinement is uniquely defined
by the following loop, which should always be used as a source of
symmetry information in preference to the above space-group names.
They are only intended as comments.
;
_shelx_estimated_absorpt_t_max 0.994
_shelx_estimated_absorpt_t_min 0.983
_olex2_refinement_description
;
1. Fixed Uiso
 At 1.2 times of:
  All C(H) groups, All C(H,H) groups
 At 1.5 times of:
  All C(H,H,H) groups
2. Restrained distances
 C43A-C41 = C44-C41 = C42A-C41 = C42-C41 = C44A-C41 = C43-C41 = C59A-C57 = C59-
 C57 = C58A-C57 = C58-C57 = C60A-C57 = C60-C57
 1.54 with sigma of 0.01
3. Rigid bond restraints
 C41, C42A
 with sigma for 1-2 distances of 0.01 and sigma for 1-3 distances of 0.01
4. Uiso/Uaniso restraints and constraints
C58 \\sim C59 \\sim C60 \\sim C60A \\sim C59A \\sim C58A \\sim C57: within 1.7A
with sigma of 0.02 and sigma for terminal atoms of 0.04 within 1.7A
C41 \\sim C42 \\sim C43 \\sim C44 \\sim C44A \\sim C43A \\sim C42A: within 1.7A
with sigma of 0.02 and sigma for terminal atoms of 0.04 within 1.7A
5. Others
 Sof(C44A)=Sof(H44D)=Sof(H44E)=Sof(H44F)=Sof(C43A)=Sof(H43D)=Sof(H43E)=
 Sof(H43F)=Sof(C42A)=Sof(H42D)=Sof(H42E)=Sof(H42F)=1-FVAR(1)
 Sof(C42)=Sof(H42A)=Sof(H42B)=Sof(H42C)=Sof(C43)=Sof(H43A)=Sof(H43B)=Sof(H43C)=
 Sof(C44)=Sof(H44A)=Sof(H44B)=Sof(H44C)=FVAR(1)
 Sof(C60A)=Sof(H60D)=Sof(H60E)=Sof(H60F)=Sof(C59A)=Sof(H59D)=Sof(H59E)=
 Sof(H59F)=Sof(C58A)=Sof(H58D)=Sof(H58E)=Sof(H58F)=1-FVAR(2)
 Sof(C58)=Sof(H58A)=Sof(H58B)=Sof(H58C)=Sof(C59)=Sof(H59A)=Sof(H59B)=Sof(H59C)=
 Sof(C60)=Sof(H60A)=Sof(H60B)=Sof(H60C)=FVAR(2)
 Fixed Y: C59A(0.333529)
6.a Riding coordinates:
 C60A(H60D,H60E,H60F), C42A(H42D,H42E,H42F)
6.b Secondary CH2 refined with riding coordinates:
 C40(H40A,H40B), C48(H48A,H48B), C56(H56A,H56B), C64(H64A,H64B)
6.c Aromatic/amide H refined with riding coordinates:
 C5(H5), C9(H9), C10(H10), C12(H12), C15(H15), C17(H17), C20(H20), C22(H22),
 C25(H25), C27(H27), C28(H28)
6.d Idealised Me refined as rotating group:
 C38(H38A,H38B,H38C), C39(H39A,H39B,H39C), C42(H42A,H42B,H42C), C43(H43A,H43B,
 H43C), C44(H44A,H44B,H44C), C46(H46A,H46B,H46C), C47(H47A,H47B,H47C), C50(H50A,
 H50B,H50C), C51(H51A,H51B,H51C), C52(H52A,H52B,H52C), C54(H54A,H54B,H54C),
 C55(H55A,H55B,H55C), C58(H58A,H58B,H58C), C59(H59A,H59B,H59C), C60(H60A,H60B,
 H60C), C62(H62A,H62B,H62C), C63(H63A,H63B,H63C), C66(H66A,H66B,H66C), C67(H67A,
 H67B,H67C), C68(H68A,H68B,H68C), C59A(H59D,H59E,H59F), C44A(H44D,H44E,H44F),
 C43A(H43D,H43E,H43F), C58A(H58D,H58E,H58F)
;
_smtbx_masks_void_probe_radius 1.2
_smtbx_masks_void_truncation_radius 1.2
_olex2_submission_special_instructions 'No special instructions were received'

loop_
_space_group_symop_operation_xyz
'x, y, z'
'-x+3/4, -y+3/4, z'
'-x+3/4, y, -z+3/4'
'x, -y+3/4, -z+3/4'
'x, y+1/2, z+1/2'
'-x+3/4, -y+5/4, z+1/2'
'-x+3/4, y+1/2, -z+5/4'
'x, -y+5/4, -z+5/4'
'x+1/2, y, z+1/2'
'-x+5/4, -y+3/4, z+1/2'
'-x+5/4, y, -z+5/4'
'x+1/2, -y+3/4, -z+5/4'
'x+1/2, y+1/2, z'
'-x+5/4, -y+5/4, z'
'-x+5/4, y+1/2, -z+3/4'
'x+1/2, -y+5/4, -z+3/4'
'-x, -y, -z'
'x-3/4, y-3/4, -z'
'x-3/4, -y, z-3/4'
'-x, y-3/4, z-3/4'
'-x, -y+1/2, -z+1/2'
'x-3/4, y-1/4, -z+1/2'
'x-3/4, -y+1/2, z-1/4'
'-x, y-1/4, z-1/4'
'-x+1/2, -y, -z+1/2'
'x-1/4, y-3/4, -z+1/2'
'x-1/4, -y, z-1/4'
'-x+1/2, y-3/4, z-1/4'
'-x+1/2, -y+1/2, -z'
'x-1/4, y-1/4, -z'
'x-1/4, -y+1/2, z-3/4'
'-x+1/2, y-1/4, z-3/4'

loop_
_atom_site_label
_atom_site_type_symbol
_atom_site_fract_x
_atom_site_fract_y
_atom_site_fract_z
_atom_site_U_iso_or_equiv
_atom_site_adp_type
_atom_site_occupancy
_atom_site_site_symmetry_order
_atom_site_calc_flag
_atom_site_refinement_flags_posn
_atom_site_refinement_flags_adp
_atom_site_refinement_flags_occupancy
_atom_site_disorder_assembly
_atom_site_disorder_group
C1 C 0.40692(9) 0.33952(9) 0.41813(19) 0.0359(11) Uani 1 1 d . . . . .
C2 C 0.37850(10) 0.34104(10) 0.40254(17) 0.0377(12) Uani 1 1 d . . . . .
C3 C 0.35689(9) 0.33909(9) 0.44035(18) 0.0323(11) Uani 1 1 d . . . . .
C4 C 0.36282(9) 0.33805(8) 0.49672(18) 0.0301(10) Uani 1 1 d . . . . .
C5 C 0.39232(9) 0.33546(8) 0.51313(18) 0.0321(11) Uani 1 1 d . . . . .
H5 H 0.397088 0.333750 0.550972 0.038 Uiso 1 1 calc R U . . .
C6 C 0.41433(9) 0.33546(9) 0.47294(18) 0.0332(11) Uani 1 1 d . . . . .
C7 C 0.44542(9) 0.32802(9) 0.4701(2) 0.0378(12) Uani 1 1 d . . . . .
C8 C 0.46234(9) 0.31538(10) 0.51057(18) 0.0369(11) Uani 1 1 d . . . . .
C9 C 0.45675(10) 0.31721(10) 0.56743(19) 0.0418(12) Uani 1 1 d . . . . .
H9 H 0.441619 0.329502 0.579957 0.050 Uiso 1 1 calc R U . . .
C10 C 0.47276(11) 0.30154(11) 0.6057(2) 0.0533(14) Uani 1 1 d . . . . .
H10 H 0.468761 0.303784 0.643731 0.064 Uiso 1 1 calc R U . . .
C11 C 0.49495(11) 0.28226(11) 0.5888(2) 0.0522(14) Uani 1 1 d . . . . .
C12 C 0.50130(10) 0.28149(10) 0.5337(2) 0.0484(13) Uani 1 1 d . . . . .
H12 H 0.517074 0.269771 0.522203 0.058 Uiso 1 1 calc R U . . .
C13 C 0.48602(9) 0.29689(10) 0.49338(19) 0.0398(12) Uani 1 1 d . . . . .
C14 C 0.49287(9) 0.29474(10) 0.43544(18) 0.0362(11) Uani 1 1 d . . . . .
C15 C 0.51134(9) 0.27270(10) 0.4168(2) 0.0436(12) Uani 1 1 d . . . . .
H15 H 0.519032 0.259275 0.442769 0.052 Uiso 1 1 calc R U . . .
C16 C 0.51895(10) 0.26956(10) 0.3618(2) 0.0443(12) Uani 1 1 d . . . . .
C17 C 0.50940(9) 0.29153(10) 0.32590(19) 0.0415(12) Uani 1 1 d . . . . .
H17 H 0.515907 0.291087 0.288891 0.050 Uiso 1 1 calc R U . . .
C18 C 0.49089(9) 0.31394(9) 0.34164(19) 0.0386(12) Uani 1 1 d . . . . .
C19 C 0.48947(9) 0.33808(10) 0.29896(18) 0.0382(11) Uani 1 1 d . . . . .
C20 C 0.51570(10) 0.35178(10) 0.29024(19) 0.0437(12) Uani 1 1 d . . . . .
H20 H 0.530368 0.349656 0.317119 0.052 Uiso 1 1 calc R U . . .
C21 C 0.52142(10) 0.36877(10) 0.2429(2) 0.0472(13) Uani 1 1 d . . . . .
C22 C 0.50121(10) 0.36935(10) 0.2015(2) 0.0468(13) Uani 1 1 d . . . . .
H22 H 0.505820 0.378733 0.167793 0.056 Uiso 1 1 calc R U . . .
C23 C 0.47420(9) 0.35659(9) 0.20775(18) 0.0347(11) Uani 1 1 d . . . . .
C24 C 0.45303(9) 0.35531(9) 0.16328(19) 0.0349(11) Uani 1 1 d . . . . .
C25 C 0.46102(10) 0.36208(10) 0.1083(2) 0.0439(12) Uani 1 1 d . . . . .
H25 H 0.480133 0.368420 0.101349 0.053 Uiso 1 1 calc R U . . .
C26 C 0.44221(10) 0.35984(10) 0.0644(2) 0.0440(12) Uani 1 1 d . . . . .
C27 C 0.41413(10) 0.35081(10) 0.0761(2) 0.0461(13) Uani 1 1 d . . . . .
H27 H 0.400873 0.348597 0.046677 0.055 Uiso 1 1 calc R U . . .
C28 C 0.40517(10) 0.34504(9) 0.12863(19) 0.0404(12) Uani 1 1 d . . . . .
H28 H 0.385622 0.340108 0.135139 0.048 Uiso 1 1 calc R U . . .
C29 C 0.42451(9) 0.34633(9) 0.17322(18) 0.0338(11) Uani 1 1 d . . . . .
C30 C 0.41632(9) 0.33939(9) 0.22833(18) 0.0331(11) Uani 1 1 d . . . . .
C31 C 0.43716(9) 0.33761(8) 0.27000(18) 0.0325(11) Uani 1 1 d . . . . .
C32 C 0.42301(9) 0.33725(8) 0.32382(18) 0.0319(11) Uani 1 1 d . . . . .
C33 C 0.42997(9) 0.33682(8) 0.37887(18) 0.0318(11) Uani 1 1 d . . . . .
C34 C 0.45449(9) 0.32902(9) 0.41436(19) 0.0357(11) Uani 1 1 d . . . . .
C35 C 0.48012(9) 0.31362(9) 0.39642(18) 0.0334(11) Uani 1 1 d . . . . .
C36 C 0.46689(9) 0.34353(9) 0.25970(18) 0.0357(11) Uani 1 1 d . . . . .
C37 C 0.51039(13) 0.26364(13) 0.6317(2) 0.0719(18) Uani 1 1 d . . . . .
C38 C 0.52332(14) 0.28540(16) 0.6774(3) 0.102(2) Uani 1 1 d . . . . .
H38A H 0.536419 0.299390 0.659825 0.153 Uiso 1 1 calc R U . . .
H38B H 0.533829 0.274003 0.704994 0.153 Uiso 1 1 calc R U . . .
H38C H 0.507589 0.296090 0.695184 0.153 Uiso 1 1 calc R U . . .
C39 C 0.53727(14) 0.24857(17) 0.6082(3) 0.105(3) Uani 1 1 d . . . . .
H39A H 0.531644 0.235386 0.578231 0.157 Uiso 1 1 calc R U . . .
H39B H 0.546754 0.237251 0.637238 0.157 Uiso 1 1 calc R U . . .
H39C H 0.550552 0.263464 0.594082 0.157 Uiso 1 1 calc R U . . .
C40 C 0.48895(15) 0.24380(15) 0.6616(3) 0.091(2) Uani 1 1 d . . . . .
H40A H 0.475896 0.256885 0.682355 0.109 Uiso 1 1 calc R U . . .
H40B H 0.500078 0.232595 0.689184 0.109 Uiso 1 1 calc R U . . .
C41 C 0.46905(15) 0.22065(15) 0.6301(3) 0.097(2) Uani 1 1 d D U . . .
C42 C 0.4573(4) 0.2015(3) 0.6769(5) 0.132(5) Uani 0.721(17) 1 d D U P A 1
H42A H 0.441802 0.189016 0.662735 0.198 Uiso 0.721(17) 1 calc R U P A 1
H42B H 0.449720 0.214124 0.706150 0.198 Uiso 0.721(17) 1 calc R U P A 1
H42C H 0.472725 0.189214 0.691557 0.198 Uiso 0.721(17) 1 calc R U P A 1
C43 C 0.4867(3) 0.2030(3) 0.5887(5) 0.114(5) Uani 0.721(17) 1 d D U P A 1
H43A H 0.474719 0.187412 0.573025 0.171 Uiso 0.721(17) 1 calc R U P A 1
H43B H 0.503309 0.194281 0.607275 0.171 Uiso 0.721(17) 1 calc R U P A 1
H43C H 0.493336 0.215997 0.559227 0.171 Uiso 0.721(17) 1 calc R U P A 1
C44 C 0.4447(3) 0.2373(3) 0.6020(6) 0.096(4) Uani 0.721(17) 1 d D U P A 1
H44A H 0.452789 0.251302 0.575667 0.144 Uiso 0.721(17) 1 calc R U P A 1
H44B H 0.433427 0.247805 0.629656 0.144 Uiso 0.721(17) 1 calc R U P A 1
H44C H 0.432300 0.223343 0.582515 0.144 Uiso 0.721(17) 1 calc R U P A 1
C45 C 0.53421(11) 0.24113(11) 0.3433(2) 0.0530(14) Uani 1 1 d . . . . .
C46 C 0.54306(13) 0.24280(13) 0.2826(2) 0.0772(19) Uani 1 1 d . . . . .
H46A H 0.525953 0.245894 0.259824 0.116 Uiso 1 1 calc R U . . .
H46B H 0.552429 0.224426 0.271878 0.116 Uiso 1 1 calc R U . . .
H46C H 0.556447 0.259164 0.277389 0.116 Uiso 1 1 calc R U . . .
C47 C 0.51166(12) 0.21733(12) 0.3475(3) 0.080(2) Uani 1 1 d . . . . .
H47A H 0.504749 0.216109 0.385540 0.121 Uiso 1 1 calc R U . . .
H47B H 0.520072 0.198487 0.336762 0.121 Uiso 1 1 calc R U . . .
H47C H 0.495541 0.221994 0.323110 0.121 Uiso 1 1 calc R U . . .
C48 C 0.55965(12) 0.23255(12) 0.3793(2) 0.0663(17) Uani 1 1 d . . . . .
H48A H 0.564476 0.212106 0.369184 0.080 Uiso 1 1 calc R U . . .
H48B H 0.552155 0.231778 0.417407 0.080 Uiso 1 1 calc R U . . .
C49 C 0.58846(13) 0.24898(13) 0.3827(3) 0.0737(18) Uani 1 1 d . . . . .
C50 C 0.58402(13) 0.28194(14) 0.3885(3) 0.099(2) Uani 1 1 d . . . . .
H50A H 0.575280 0.289650 0.354758 0.149 Uiso 1 1 calc R U . . .
H50B H 0.602612 0.291508 0.394559 0.149 Uiso 1 1 calc R U . . .
H50C H 0.571312 0.285874 0.419733 0.149 Uiso 1 1 calc R U . . .
C51 C 0.60755(14) 0.24247(15) 0.3331(3) 0.099(2) Uani 1 1 d . . . . .
H51A H 0.609663 0.221198 0.328910 0.148 Uiso 1 1 calc R U . . .
H51B H 0.626504 0.251356 0.338715 0.148 Uiso 1 1 calc R U . . .
H51C H 0.598731 0.250667 0.299912 0.148 Uiso 1 1 calc R U . . .
C52 C 0.60464(15) 0.23756(16) 0.4337(3) 0.113(3) Uani 1 1 d . . . . .
H52A H 0.592423 0.239687 0.466251 0.169 Uiso 1 1 calc R U . . .
H52B H 0.622339 0.248899 0.438741 0.169 Uiso 1 1 calc R U . . .
H52C H 0.609460 0.216817 0.428438 0.169 Uiso 1 1 calc R U . . .
C53 C 0.55076(11) 0.38425(12) 0.2376(2) 0.0623(15) Uani 1 1 d . . . . .
C54 C 0.55213(12) 0.40485(13) 0.1889(3) 0.083(2) Uani 1 1 d . . . . .
H54A H 0.552119 0.393423 0.154749 0.125 Uiso 1 1 calc R U . . .
H54B H 0.569764 0.416558 0.190941 0.125 Uiso 1 1 calc R U . . .
H54C H 0.535398 0.417904 0.189400 0.125 Uiso 1 1 calc R U . . .
C55 C 0.55483(12) 0.40368(14) 0.2891(3) 0.087(2) Uani 1 1 d . . . . .
H55A H 0.537711 0.415885 0.294412 0.130 Uiso 1 1 calc R U . . .
H55B H 0.571678 0.416297 0.284042 0.130 Uiso 1 1 calc R U . . .
H55C H 0.557670 0.391187 0.321406 0.130 Uiso 1 1 calc R U . . .
C56 C 0.57647(12) 0.36234(13) 0.2382(3) 0.0774(18) Uani 1 1 d . . . . .
H56A H 0.594174 0.374354 0.236269 0.093 Uiso 1 1 calc R U . . .
H56B H 0.576421 0.352948 0.274890 0.093 Uiso 1 1 calc R U . . .
C57 C 0.58015(13) 0.33746(15) 0.1959(3) 0.097(2) Uani 1 1 d D U . . .
C58 C 0.6097(3) 0.3225(5) 0.2072(6) 0.140(5) Uani 0.830(11) 1 d D U P B 1
H58A H 0.625258 0.335920 0.197163 0.210 Uiso 0.830(11) 1 calc R U P B 1
H58B H 0.611201 0.304529 0.185159 0.210 Uiso 0.830(11) 1 calc R U P B 1
H58C H 0.611168 0.317518 0.246287 0.210 Uiso 0.830(11) 1 calc R U P B 1
C59 C 0.55728(17) 0.31337(17) 0.2027(4) 0.109(4) Uani 0.830(11) 1 d D U P B 1
H59A H 0.558549 0.305037 0.239746 0.164 Uiso 0.830(11) 1 calc R U P B 1
H59B H 0.560589 0.297889 0.175444 0.164 Uiso 0.830(11) 1 calc R U P B 1
H59C H 0.538128 0.321820 0.197155 0.164 Uiso 0.830(11) 1 calc R U P B 1
C60 C 0.5777(3) 0.3470(3) 0.1350(4) 0.130(4) Uani 0.830(11) 1 d D U P B 1
H60A H 0.558854 0.356116 0.128835 0.195 Uiso 0.830(11) 1 calc R U P B 1
H60B H 0.579673 0.329800 0.111215 0.195 Uiso 0.830(11) 1 calc R U P B 1
H60C H 0.592875 0.361168 0.126529 0.195 Uiso 0.830(11) 1 calc R U P B 1
C61 C 0.45129(11) 0.36459(12) 0.0046(2) 0.0572(15) Uani 1 1 d . . . . .
C62 C 0.48256(11) 0.37490(15) -0.0001(2) 0.084(2) Uani 1 1 d . . . . .
H62A H 0.485139 0.392907 0.021347 0.126 Uiso 1 1 calc R U . . .
H62B H 0.487159 0.378771 -0.038756 0.126 Uiso 1 1 calc R U . . .
H62C H 0.495384 0.359621 0.014097 0.126 Uiso 1 1 calc R U . . .
C63 C 0.45002(15) 0.33378(14) -0.0238(3) 0.089(2) Uani 1 1 d . . . . .
H63A H 0.455938 0.335632 -0.062312 0.133 Uiso 1 1 calc R U . . .
H63B H 0.430337 0.326184 -0.022088 0.133 Uiso 1 1 calc R U . . .
H63C H 0.463005 0.320245 -0.004739 0.133 Uiso 1 1 calc R U . . .
C64 C 0.43014(11) 0.38415(12) -0.0287(2) 0.0577(15) Uani 1 1 d . . . . .
H64A H 0.436473 0.383157 -0.067507 0.069 Uiso 1 1 calc R U . . .
H64B H 0.411197 0.374301 -0.027022 0.069 Uiso 1 1 calc R U . . .
C65 C 0.42470(12) 0.41642(13) -0.0163(2) 0.0644(16) Uani 1 1 d . . . . .
C66 C 0.44989(15) 0.43611(15) -0.0303(3) 0.100(2) Uani 1 1 d . . . . .
H66A H 0.465791 0.432131 -0.004903 0.150 Uiso 1 1 calc R U . . .
H66B H 0.444040 0.456681 -0.026829 0.150 Uiso 1 1 calc R U . . .
H66C H 0.456138 0.432268 -0.068058 0.150 Uiso 1 1 calc R U . . .
C67 C 0.39991(16) 0.42585(16) -0.0542(3) 0.107(2) Uani 1 1 d . . . . .
H67A H 0.406681 0.426405 -0.092332 0.160 Uiso 1 1 calc R U . . .
H67B H 0.393172 0.445379 -0.043375 0.160 Uiso 1 1 calc R U . . .
H67C H 0.384078 0.411771 -0.051006 0.160 Uiso 1 1 calc R U . . .
C68 C 0.41601(11) 0.42232(12) 0.0431(2) 0.0609(15) Uani 1 1 d . . . . .
H68A H 0.399085 0.410508 0.052375 0.091 Uiso 1 1 calc R U . . .
H68B H 0.411434 0.443171 0.047579 0.091 Uiso 1 1 calc R U . . .
H68C H 0.431920 0.417082 0.067644 0.091 Uiso 1 1 calc R U . . .
C60A C 0.6019(11) 0.3526(10) 0.157(2) 0.117(12) Uani 0.170(11) 1 d D U P B 2
H60D H 0.594265 0.371237 0.145384 0.176 Uiso 0.170(11) 1 d R U P B 2
H60E H 0.604715 0.340397 0.125124 0.176 Uiso 0.170(11) 1 d R U P B 2
H60F H 0.619905 0.355577 0.175154 0.176 Uiso 0.170(11) 1 d R U P B 2
C59A C 0.5517(6) 0.333529 0.164(2) 0.134(12) Uani 0.170(11) 1 d D U P B 2
H59D H 0.544209 0.313696 0.170418 0.202 Uiso 0.170(11) 1 calc R U P B 2
H59E H 0.555068 0.336446 0.124818 0.202 Uiso 0.170(11) 1 calc R U P B 2
H59F H 0.537596 0.347951 0.177233 0.202 Uiso 0.170(11) 1 calc R U P B 2
C44A C 0.4757(9) 0.1877(4) 0.6199(18) 0.139(11) Uani 0.279(17) 1 d D U P A 2
H44D H 0.477185 0.184156 0.580244 0.209 Uiso 0.279(17) 1 calc R U P A 2
H44E H 0.460224 0.175704 0.635252 0.209 Uiso 0.279(17) 1 calc R U P A 2
H44F H 0.493931 0.182598 0.637645 0.209 Uiso 0.279(17) 1 calc R U P A 2
C43A C 0.4529(7) 0.2285(10) 0.5768(10) 0.110(10) Uani 0.279(17) 1 d D U P A 2
H43D H 0.456620 0.249077 0.567377 0.164 Uiso 0.279(17) 1 calc R U P A 2
H43E H 0.432237 0.225612 0.582200 0.164 Uiso 0.279(17) 1 calc R U P A 2
H43F H 0.459632 0.215870 0.546841 0.164 Uiso 0.279(17) 1 calc R U P A 2
C42A C 0.4425(7) 0.2154(10) 0.6670(17) 0.145(11) Uani 0.279(17) 1 d D U P A 2
H42D H 0.431841 0.199011 0.652902 0.218 Uiso 0.279(17) 1 d R U P A 2
H42E H 0.430591 0.232571 0.666792 0.218 Uiso 0.279(17) 1 d R U P A 2
H42F H 0.448551 0.211271 0.703962 0.218 Uiso 0.279(17) 1 d R U P A 2
C58A C 0.6038(13) 0.321(2) 0.229(3) 0.125(14) Uani 0.170(11) 1 d D U P B 2
H58D H 0.613648 0.335199 0.252896 0.187 Uiso 0.170(11) 1 calc R U P B 2
H58E H 0.617771 0.312768 0.202902 0.187 Uiso 0.170(11) 1 calc R U P B 2
H58F H 0.595132 0.305641 0.250607 0.187 Uiso 0.170(11) 1 calc R U P B 2

loop_
_atom_site_aniso_label
_atom_site_aniso_U_11
_atom_site_aniso_U_22
_atom_site_aniso_U_33
_atom_site_aniso_U_23
_atom_site_aniso_U_13
_atom_site_aniso_U_12
C1 0.038(3) 0.031(3) 0.039(3) 0.002(2) 0.004(2) -0.001(2)
C2 0.036(3) 0.044(3) 0.033(3) -0.004(2) -0.005(2) 0.002(2)
C3 0.025(3) 0.039(3) 0.033(3) -0.001(2) 0.001(2) -0.002(2)
C4 0.035(3) 0.023(2) 0.032(3) -0.0022(19) -0.002(2) -0.0030(18)
C5 0.042(3) 0.031(2) 0.024(3) -0.0008(19) -0.007(2) 0.002(2)
C6 0.036(3) 0.036(3) 0.028(3) -0.005(2) 0.000(2) -0.003(2)
C7 0.038(3) 0.028(2) 0.048(3) -0.003(2) 0.006(2) 0.001(2)
C8 0.037(3) 0.051(3) 0.022(3) 0.002(2) -0.003(2) -0.014(2)
C9 0.043(3) 0.046(3) 0.036(3) -0.002(2) 0.004(2) 0.007(2)
C10 0.061(4) 0.066(4) 0.033(3) -0.001(3) -0.008(3) 0.009(3)
C11 0.060(3) 0.059(3) 0.038(3) 0.004(3) 0.001(3) 0.024(3)
C12 0.047(3) 0.056(3) 0.042(4) 0.001(3) -0.005(3) 0.017(2)
C13 0.032(3) 0.045(3) 0.042(3) 0.001(2) -0.007(2) 0.005(2)
C14 0.035(3) 0.041(3) 0.033(3) -0.004(2) -0.003(2) 0.003(2)
C15 0.043(3) 0.049(3) 0.039(3) 0.004(2) -0.011(2) 0.007(2)
C16 0.045(3) 0.050(3) 0.038(3) -0.006(2) -0.009(2) 0.006(2)
C17 0.045(3) 0.049(3) 0.031(3) -0.002(2) -0.008(2) 0.008(2)
C18 0.039(3) 0.038(3) 0.038(3) -0.003(2) -0.003(2) 0.004(2)
C19 0.031(3) 0.050(3) 0.034(3) 0.003(2) 0.004(2) 0.006(2)
C20 0.040(3) 0.061(3) 0.030(3) 0.002(2) 0.000(2) -0.002(2)
C21 0.034(3) 0.050(3) 0.058(4) -0.003(3) 0.005(3) -0.002(2)
C22 0.046(3) 0.049(3) 0.045(3) 0.005(2) 0.011(3) -0.003(2)
C23 0.042(3) 0.032(3) 0.030(3) 0.000(2) 0.006(2) 0.004(2)
C24 0.040(3) 0.029(3) 0.035(3) 0.005(2) 0.004(2) 0.005(2)
C25 0.036(3) 0.050(3) 0.046(4) 0.005(2) 0.007(3) 0.000(2)
C26 0.043(3) 0.050(3) 0.038(3) 0.003(2) 0.008(3) 0.006(2)
C27 0.046(3) 0.057(3) 0.035(3) 0.007(2) -0.004(2) 0.001(2)
C28 0.040(3) 0.041(3) 0.040(3) 0.005(2) 0.000(2) 0.003(2)
C29 0.033(3) 0.037(3) 0.031(3) 0.005(2) -0.001(2) 0.006(2)
C30 0.038(3) 0.030(3) 0.031(3) 0.002(2) -0.002(2) 0.002(2)
C31 0.032(3) 0.029(2) 0.037(3) -0.001(2) 0.000(2) 0.0039(19)
C32 0.041(3) 0.027(2) 0.028(3) 0.001(2) 0.001(2) 0.000(2)
C33 0.034(3) 0.024(2) 0.037(3) 0.002(2) 0.002(2) 0.0012(19)
C34 0.034(3) 0.037(3) 0.036(3) -0.002(2) 0.002(2) 0.003(2)
C35 0.028(3) 0.039(3) 0.034(3) 0.001(2) -0.002(2) 0.002(2)
C36 0.037(3) 0.036(3) 0.033(3) -0.004(2) 0.003(2) 0.006(2)
C37 0.073(4) 0.090(5) 0.053(4) 0.020(3) 0.006(3) 0.028(3)
C38 0.093(5) 0.136(6) 0.077(5) 0.007(5) -0.031(4) 0.027(5)
C39 0.095(5) 0.157(7) 0.063(5) 0.052(4) 0.015(4) 0.059(5)
C40 0.094(5) 0.103(5) 0.075(5) 0.032(4) 0.005(4) 0.019(4)
C41 0.104(6) 0.082(5) 0.104(6) 0.023(4) -0.015(5) 0.006(4)
C42 0.172(13) 0.108(11) 0.116(10) 0.045(8) -0.022(9) -0.017(9)
C43 0.126(10) 0.143(11) 0.074(9) -0.003(7) -0.002(7) 0.028(8)
C44 0.082(9) 0.085(9) 0.121(10) 0.003(7) 0.007(7) 0.019(6)
C45 0.054(3) 0.062(4) 0.043(4) -0.005(3) -0.006(3) 0.020(3)
C46 0.082(4) 0.082(4) 0.068(5) -0.019(3) -0.011(3) 0.039(3)
C47 0.075(4) 0.058(4) 0.108(6) -0.023(4) -0.015(4) 0.017(3)
C48 0.073(4) 0.067(4) 0.059(4) -0.017(3) -0.015(3) 0.031(3)
C49 0.064(4) 0.075(4) 0.083(5) -0.018(3) -0.003(4) 0.012(3)
C50 0.068(4) 0.083(5) 0.147(7) -0.026(4) -0.020(4) 0.003(4)
C51 0.072(4) 0.102(5) 0.122(6) -0.026(5) 0.016(4) 0.007(4)
C52 0.099(5) 0.116(6) 0.123(7) -0.030(5) -0.053(5) 0.031(5)
C53 0.059(4) 0.062(4) 0.066(4) 0.007(3) 0.007(3) -0.005(3)
C54 0.059(4) 0.080(4) 0.111(6) 0.013(4) 0.013(4) -0.019(3)
C55 0.054(4) 0.096(5) 0.110(6) -0.010(4) 0.007(4) -0.008(3)
C56 0.058(4) 0.083(4) 0.091(5) 0.001(4) 0.019(3) -0.005(3)
C57 0.075(5) 0.091(5) 0.125(7) -0.003(5) 0.041(5) 0.018(4)
C58 0.095(8) 0.130(9) 0.194(14) -0.012(10) 0.069(8) 0.024(7)
C59 0.082(6) 0.074(6) 0.172(10) -0.047(6) 0.037(6) -0.010(5)
C60 0.140(11) 0.156(9) 0.095(8) -0.025(7) 0.023(7) 0.025(8)
C61 0.051(3) 0.079(4) 0.042(4) 0.002(3) 0.006(3) 0.002(3)
C62 0.065(4) 0.135(6) 0.052(4) 0.025(4) 0.016(3) -0.004(4)
C63 0.112(5) 0.095(5) 0.060(4) -0.011(4) 0.021(4) 0.017(4)
C64 0.056(3) 0.093(4) 0.024(3) 0.011(3) 0.004(3) -0.006(3)
C65 0.067(4) 0.075(4) 0.052(4) 0.026(3) -0.006(3) -0.009(3)
C66 0.118(6) 0.106(5) 0.075(5) 0.018(4) 0.023(4) -0.025(4)
C67 0.120(6) 0.118(6) 0.083(6) 0.040(4) -0.012(5) 0.012(5)
C68 0.059(4) 0.072(4) 0.052(4) 0.007(3) 0.000(3) -0.005(3)
C60A 0.14(3) 0.12(2) 0.09(2) -0.01(2) 0.04(2) 0.01(2)
C59A 0.13(2) 0.15(2) 0.13(2) -0.02(2) 0.03(2) 0.00(2)
C44A 0.16(2) 0.15(2) 0.12(2) 0.043(18) 0.023(19) 0.049(19)
C43A 0.058(17) 0.12(2) 0.15(2) 0.00(2) -0.001(18) 0.025(14)
C42A 0.16(2) 0.14(2) 0.14(2) 0.02(2) 0.023(17) 0.00(2)
C58A 0.08(2) 0.11(2) 0.18(3) -0.03(3) 0.06(3) 0.01(2)

loop_
_atom_type_symbol
_atom_type_description
_atom_type_scat_dispersion_real
_atom_type_scat_dispersion_imag
_atom_type_scat_source
C C 0.0033 0.0016 'International Tables Vol C Tables 4.2.6.8 and 6.1.1.4'
H H 0.0000 0.0000 'International Tables Vol C Tables 4.2.6.8 and 6.1.1.4'

loop_
_geom_angle_atom_site_label_1
_geom_angle_atom_site_label_2
_geom_angle_atom_site_label_3
_geom_angle
_geom_angle_site_symmetry_1
_geom_angle_site_symmetry_3
_geom_angle_publ_flag
C2 C1 C6 120.6(4) . . ?
C2 C1 C33 122.4(4) . . ?
C6 C1 C33 116.1(4) . . ?
C1 C2 C2 119.6(5) . 3 ?
C3 C2 C1 121.2(4) . . ?
C3 C2 C2 118.7(5) . 3 ?
C2 C3 C4 121.1(4) . . ?
C2 C3 C32 123.7(4) . 3 ?
C4 C3 C32 115.1(4) . 3 ?
C3 C4 C5 117.6(4) . . ?
C3 C4 C30 102.6(3) . 3 ?
C5 C4 C30 139.7(4) . 3 ?
C4 C5 H5 120.0 . . ?
C6 C5 C4 120.0(4) . . ?
C6 C5 H5 120.0 . . ?
C1 C6 C5 118.9(4) . . ?
C1 C6 C7 103.1(4) . . ?
C5 C6 C7 137.4(4) . . ?
C8 C7 C6 127.8(4) . . ?
C8 C7 C34 121.5(4) . . ?
C34 C7 C6 109.1(4) . . ?
C7 C8 C9 124.6(4) . . ?
C7 C8 C13 117.9(4) . . ?
C9 C8 C13 117.2(4) . . ?
C8 C9 H9 119.1 . . ?
C10 C9 C8 121.8(4) . . ?
C10 C9 H9 119.1 . . ?
C9 C10 H10 119.5 . . ?
C9 C10 C11 121.1(5) . . ?
C11 C10 H10 119.5 . . ?
C10 C11 C37 119.4(5) . . ?
C12 C11 C10 117.1(4) . . ?
C12 C11 C37 123.5(4) . . ?
C11 C12 H12 117.9 . . ?
C11 C12 C13 124.2(4) . . ?
C13 C12 H12 117.9 . . ?
C12 C13 C8 118.4(4) . . ?
C12 C13 C14 122.4(4) . . ?
C14 C13 C8 119.2(4) . . ?
C15 C14 C13 120.0(4) . . ?
C15 C14 C35 118.6(4) . . ?
C35 C14 C13 121.4(4) . . ?
C14 C15 H15 118.6 . . ?
C16 C15 C14 122.9(4) . . ?
C16 C15 H15 118.6 . . ?
C15 C16 C17 116.4(4) . . ?
C15 C16 C45 118.9(4) . . ?
C17 C16 C45 124.3(4) . . ?
C16 C17 H17 118.3 . . ?
C18 C17 C16 123.4(4) . . ?
C18 C17 H17 118.3 . . ?
C17 C18 C19 111.9(4) . . ?
C17 C18 C35 117.9(4) . . ?
C35 C18 C19 129.3(4) . . ?
C20 C19 C18 113.2(4) . . ?
C20 C19 C36 117.5(4) . . ?
C36 C19 C18 127.7(4) . . ?
C19 C20 H20 118.8 . . ?
C19 C20 C21 122.5(4) . . ?
C21 C20 H20 118.8 . . ?
C20 C21 C53 119.1(5) . . ?
C22 C21 C20 118.5(4) . . ?
C22 C21 C53 122.3(5) . . ?
C21 C22 H22 119.0 . . ?
C21 C22 C23 121.9(5) . . ?
C23 C22 H22 119.0 . . ?
C22 C23 C24 122.9(4) . . ?
C22 C23 C36 118.8(4) . . ?
C36 C23 C24 118.3(4) . . ?
C25 C24 C23 120.7(4) . . ?
C29 C24 C23 121.2(4) . . ?
C29 C24 C25 118.1(4) . . ?
C24 C25 H25 118.5 . . ?
C26 C25 C24 123.0(4) . . ?
C26 C25 H25 118.5 . . ?
C25 C26 C27 117.1(4) . . ?
C25 C26 C61 123.3(4) . . ?
C27 C26 C61 119.5(4) . . ?
C26 C27 H27 119.0 . . ?
C28 C27 C26 122.0(5) . . ?
C28 C27 H27 119.0 . . ?
C27 C28 H28 119.5 . . ?
C27 C28 C29 121.0(4) . . ?
C29 C28 H28 119.5 . . ?
C24 C29 C28 118.7(4) . . ?
C24 C29 C30 118.5(4) . . ?
C28 C29 C30 122.8(4) . . ?
C29 C30 C4 129.4(4) . 3 ?
C31 C30 C4 109.4(4) . 3 ?
C31 C30 C29 120.3(4) . . ?
C30 C31 C32 109.6(4) . . ?
C30 C31 C36 122.0(4) . . ?
C36 C31 C32 126.4(4) . . ?
C3 C32 C31 102.7(4) 3 . ?
C33 C32 C3 117.5(4) . 3 ?
C33 C32 C31 139.7(4) . . ?
C1 C33 C34 102.0(4) . . ?
C32 C33 C1 117.9(4) . . ?
C32 C33 C34 139.0(4) . . ?
C7 C34 C33 109.7(4) . . ?
C7 C34 C35 121.1(4) . . ?
C35 C34 C33 125.2(4) . . ?
C14 C35 C18 119.2(4) . . ?
C14 C35 C34 116.0(4) . . ?
C18 C35 C34 124.5(4) . . ?
C23 C36 C19 118.8(4) . . ?
C31 C36 C19 123.8(4) . . ?
C31 C36 C23 117.4(4) . . ?
C11 C37 C38 107.8(5) . . ?
C11 C37 C39 112.2(5) . . ?
C11 C37 C40 110.3(5) . . ?
C39 C37 C38 103.2(5) . . ?
C40 C37 C38 106.3(5) . . ?
C40 C37 C39 116.3(5) . . ?
C37 C38 H38A 109.5 . . ?
C37 C38 H38B 109.5 . . ?
C37 C38 H38C 109.5 . . ?
H38A C38 H38B 109.5 . . ?
H38A C38 H38C 109.5 . . ?
H38B C38 H38C 109.5 . . ?
C37 C39 H39A 109.5 . . ?
C37 C39 H39B 109.5 . . ?
C37 C39 H39C 109.5 . . ?
H39A C39 H39B 109.5 . . ?
H39A C39 H39C 109.5 . . ?
H39B C39 H39C 109.5 . . ?
C37 C40 H40A 106.7 . . ?
C37 C40 H40B 106.7 . . ?
C37 C40 C41 122.7(6) . . ?
H40A C40 H40B 106.6 . . ?
C41 C40 H40A 106.7 . . ?
C41 C40 H40B 106.7 . . ?
C42 C41 C40 103.2(7) . . ?
C43 C41 C40 110.6(7) . . ?
C43 C41 C42 112.4(9) . . ?
C44 C41 C40 108.5(7) . . ?
C44 C41 C42 110.5(9) . . ?
C44 C41 C43 111.4(8) . . ?
C44A C41 C40 126.8(15) . . ?
C43A C41 C40 122.1(17) . . ?
C43A C41 C44A 101(2) . . ?
C43A C41 C42A 98(2) . . ?
C42A C41 C40 106.7(19) . . ?
C42A C41 C44A 96(2) . . ?
C41 C42 H42A 109.5 . . ?
C41 C42 H42B 109.5 . . ?
C41 C42 H42C 109.5 . . ?
H42A C42 H42B 109.5 . . ?
H42A C42 H42C 109.5 . . ?
H42B C42 H42C 109.5 . . ?
C41 C43 H43A 109.5 . . ?
C41 C43 H43B 109.5 . . ?
C41 C43 H43C 109.5 . . ?
H43A C43 H43B 109.5 . . ?
H43A C43 H43C 109.5 . . ?
H43B C43 H43C 109.5 . . ?
C41 C44 H44A 109.5 . . ?
C41 C44 H44B 109.5 . . ?
C41 C44 H44C 109.5 . . ?
H44A C44 H44B 109.5 . . ?
H44A C44 H44C 109.5 . . ?
H44B C44 H44C 109.5 . . ?
C46 C45 C16 111.2(4) . . ?
C47 C45 C16 105.2(4) . . ?
C47 C45 C46 106.7(5) . . ?
C47 C45 C48 108.3(5) . . ?
C48 C45 C16 113.8(4) . . ?
C48 C45 C46 111.0(4) . . ?
C45 C46 H46A 109.5 . . ?
C45 C46 H46B 109.5 . . ?
C45 C46 H46C 109.5 . . ?
H46A C46 H46B 109.5 . . ?
H46A C46 H46C 109.5 . . ?
H46B C46 H46C 109.5 . . ?
C45 C47 H47A 109.5 . . ?
C45 C47 H47B 109.5 . . ?
C45 C47 H47C 109.5 . . ?
H47A C47 H47B 109.5 . . ?
H47A C47 H47C 109.5 . . ?
H47B C47 H47C 109.5 . . ?
C45 C48 H48A 105.9 . . ?
C45 C48 H48B 105.9 . . ?
C45 C48 C49 125.6(5) . . ?
H48A C48 H48B 106.2 . . ?
C49 C48 H48A 105.9 . . ?
C49 C48 H48B 105.9 . . ?
C48 C49 C52 107.7(5) . . ?
C50 C49 C48 111.6(5) . . ?
C50 C49 C51 110.1(6) . . ?
C50 C49 C52 109.0(5) . . ?
C51 C49 C48 111.7(5) . . ?
C51 C49 C52 106.6(5) . . ?
C49 C50 H50A 109.5 . . ?
C49 C50 H50B 109.5 . . ?
C49 C50 H50C 109.5 . . ?
H50A C50 H50B 109.5 . . ?
H50A C50 H50C 109.5 . . ?
H50B C50 H50C 109.5 . . ?
C49 C51 H51A 109.5 . . ?
C49 C51 H51B 109.5 . . ?
C49 C51 H51C 109.5 . . ?
H51A C51 H51B 109.5 . . ?
H51A C51 H51C 109.5 . . ?
H51B C51 H51C 109.5 . . ?
C49 C52 H52A 109.5 . . ?
C49 C52 H52B 109.5 . . ?
C49 C52 H52C 109.5 . . ?
H52A C52 H52B 109.5 . . ?
H52A C52 H52C 109.5 . . ?
H52B C52 H52C 109.5 . . ?
C21 C53 C55 107.6(4) . . ?
C21 C53 C56 112.7(4) . . ?
C54 C53 C21 112.8(5) . . ?
C54 C53 C55 105.9(5) . . ?
C54 C53 C56 111.9(5) . . ?
C55 C53 C56 105.4(5) . . ?
C53 C54 H54A 109.5 . . ?
C53 C54 H54B 109.5 . . ?
C53 C54 H54C 109.5 . . ?
H54A C54 H54B 109.5 . . ?
H54A C54 H54C 109.5 . . ?
H54B C54 H54C 109.5 . . ?
C53 C55 H55A 109.5 . . ?
C53 C55 H55B 109.5 . . ?
C53 C55 H55C 109.5 . . ?
H55A C55 H55B 109.5 . . ?
H55A C55 H55C 109.5 . . ?
H55B C55 H55C 109.5 . . ?
C53 C56 H56A 106.5 . . ?
C53 C56 H56B 106.5 . . ?
H56A C56 H56B 106.5 . . ?
C57 C56 C53 123.4(5) . . ?
C57 C56 H56A 106.5 . . ?
C57 C56 H56B 106.5 . . ?
C56 C57 C58 107.7(10) . . ?
C56 C57 C60 115.0(6) . . ?
C56 C57 C60A 98.8(19) . . ?
C56 C57 C59A 108.9(15) . . ?
C56 C57 C58A 95(4) . . ?
C59 C57 C56 112.2(5) . . ?
C59 C57 C58 106.1(10) . . ?
C59 C57 C60 104.6(8) . . ?
C60 C57 C58 110.9(8) . . ?
C59A C57 C60A 108(3) . . ?
C59A C57 C58A 144(4) . . ?
C58A C57 C60A 94(4) . . ?
C57 C58 H58A 109.5 . . ?
C57 C58 H58B 109.5 . . ?
C57 C58 H58C 109.5 . . ?
H58A C58 H58B 109.5 . . ?
H58A C58 H58C 109.5 . . ?
H58B C58 H58C 109.5 . . ?
C57 C59 H59A 109.5 . . ?
C57 C59 H59B 109.5 . . ?
C57 C59 H59C 109.5 . . ?
H59A C59 H59B 109.5 . . ?
H59A C59 H59C 109.5 . . ?
H59B C59 H59C 109.5 . . ?
C57 C60 H60A 109.5 . . ?
C57 C60 H60B 109.5 . . ?
C57 C60 H60C 109.5 . . ?
H60A C60 H60B 109.5 . . ?
H60A C60 H60C 109.5 . . ?
H60B C60 H60C 109.5 . . ?
C26 C61 C62 112.1(4) . . ?
C26 C61 C63 106.4(4) . . ?
C26 C61 C64 113.7(4) . . ?
C62 C61 C63 106.1(5) . . ?
C62 C61 C64 112.7(4) . . ?
C64 C61 C63 105.2(4) . . ?
C61 C62 H62A 109.5 . . ?
C61 C62 H62B 109.5 . . ?
C61 C62 H62C 109.5 . . ?
H62A C62 H62B 109.5 . . ?
H62A C62 H62C 109.5 . . ?
H62B C62 H62C 109.5 . . ?
C61 C63 H63A 109.5 . . ?
C61 C63 H63B 109.5 . . ?
C61 C63 H63C 109.5 . . ?
H63A C63 H63B 109.5 . . ?
H63A C63 H63C 109.5 . . ?
H63B C63 H63C 109.5 . . ?
C61 C64 H64A 106.4 . . ?
C61 C64 H64B 106.4 . . ?
H64A C64 H64B 106.4 . . ?
C65 C64 C61 123.8(4) . . ?
C65 C64 H64A 106.4 . . ?
C65 C64 H64B 106.4 . . ?
C64 C65 C67 106.1(5) . . ?
C64 C65 C68 113.7(4) . . ?
C66 C65 C64 113.6(5) . . ?
C66 C65 C67 106.3(5) . . ?
C66 C65 C68 108.2(5) . . ?
C68 C65 C67 108.6(5) . . ?
C65 C66 H66A 109.5 . . ?
C65 C66 H66B 109.5 . . ?
C65 C66 H66C 109.5 . . ?
H66A C66 H66B 109.5 . . ?
H66A C66 H66C 109.5 . . ?
H66B C66 H66C 109.5 . . ?
C65 C67 H67A 109.5 . . ?
C65 C67 H67B 109.5 . . ?
C65 C67 H67C 109.5 . . ?
H67A C67 H67B 109.5 . . ?
H67A C67 H67C 109.5 . . ?
H67B C67 H67C 109.5 . . ?
C65 C68 H68A 109.5 . . ?
C65 C68 H68B 109.5 . . ?
C65 C68 H68C 109.5 . . ?
H68A C68 H68B 109.5 . . ?
H68A C68 H68C 109.5 . . ?
H68B C68 H68C 109.5 . . ?
C57 C60A H60D 109.3 . . ?
C57 C60A H60E 108.8 . . ?
C57 C60A H60F 110.2 . . ?
H60D C60A H60E 109.4 . . ?
H60D C60A H60F 109.5 . . ?
H60E C60A H60F 109.5 . . ?
C57 C59A H59D 109.5 . . ?
C57 C59A H59E 109.5 . . ?
C57 C59A H59F 109.5 . . ?
H59D C59A H59E 109.5 . . ?
H59D C59A H59F 109.5 . . ?
H59E C59A H59F 109.5 . . ?
C41 C44A H44D 109.5 . . ?
C41 C44A H44E 109.5 . . ?
C41 C44A H44F 109.5 . . ?
H44D C44A H44E 109.5 . . ?
H44D C44A H44F 109.5 . . ?
H44E C44A H44F 109.5 . . ?
C41 C43A H43D 109.5 . . ?
C41 C43A H43E 109.5 . . ?
C41 C43A H43F 109.5 . . ?
H43D C43A H43E 109.5 . . ?
H43D C43A H43F 109.5 . . ?
H43E C43A H43F 109.5 . . ?
C41 C42A H42D 109.1 . . ?
C41 C42A H42E 109.4 . . ?
C41 C42A H42F 109.9 . . ?
H42D C42A H42E 109.5 . . ?
H42D C42A H42F 109.5 . . ?
H42E C42A H42F 109.5 . . ?
C57 C58A H58D 109.5 . . ?
C57 C58A H58E 109.5 . . ?
C57 C58A H58F 109.5 . . ?
H58D C58A H58E 109.5 . . ?
H58D C58A H58F 109.5 . . ?
H58E C58A H58F 109.5 . . ?

loop_
_geom_bond_atom_site_label_1
_geom_bond_atom_site_label_2
_geom_bond_distance
_geom_bond_site_symmetry_2
_geom_bond_publ_flag
C1 C2 1.377(6) . ?
C1 C6 1.389(6) . ?
C1 C33 1.441(6) . ?
C2 C2 1.379(8) 3 ?
C2 C3 1.365(6) . ?
C3 C4 1.399(6) . ?
C3 C32 1.436(6) 3 ?
C4 C5 1.434(5) . ?
C4 C30 1.487(6) 3 ?
C5 H5 0.9500 . ?
C5 C6 1.416(6) . ?
C6 C7 1.487(6) . ?
C7 C8 1.386(6) . ?
C7 C34 1.420(6) . ?
C8 C9 1.410(6) . ?
C8 C13 1.449(6) . ?
C9 H9 0.9500 . ?
C9 C10 1.389(6) . ?
C10 H10 0.9500 . ?
C10 C11 1.416(6) . ?
C11 C12 1.373(6) . ?
C11 C37 1.524(7) . ?
C12 H12 0.9500 . ?
C12 C13 1.400(6) . ?
C13 C14 1.448(6) . ?
C14 C15 1.398(6) . ?
C14 C35 1.412(6) . ?
C15 H15 0.9500 . ?
C15 C16 1.391(6) . ?
C16 C17 1.401(6) . ?
C16 C45 1.545(6) . ?
C17 H17 0.9500 . ?
C17 C18 1.390(6) . ?
C18 C19 1.514(6) . ?
C18 C35 1.424(6) . ?
C19 C20 1.387(6) . ?
C19 C36 1.441(6) . ?
C20 H20 0.9500 . ?
C20 C21 1.413(6) . ?
C21 C22 1.378(6) . ?
C21 C53 1.542(7) . ?
C22 H22 0.9500 . ?
C22 C23 1.393(6) . ?
C23 C24 1.464(6) . ?
C23 C36 1.438(6) . ?
C24 C25 1.422(6) . ?
C24 C29 1.409(6) . ?
C25 H25 0.9500 . ?
C25 C26 1.383(6) . ?
C26 C27 1.399(6) . ?
C26 C61 1.531(7) . ?
C27 H27 0.9500 . ?
C27 C28 1.369(6) . ?
C28 H28 0.9500 . ?
C28 C29 1.411(6) . ?
C29 C30 1.429(6) . ?
C30 C31 1.405(6) . ?
C31 C32 1.465(6) . ?
C31 C36 1.431(6) . ?
C32 C33 1.378(6) . ?
C33 C34 1.474(6) . ?
C34 C35 1.451(6) . ?
C37 C38 1.606(8) . ?
C37 C39 1.537(8) . ?
C37 C40 1.530(8) . ?
C38 H38A 0.9800 . ?
C38 H38B 0.9800 . ?
C38 H38C 0.9800 . ?
C39 H39A 0.9800 . ?
C39 H39B 0.9800 . ?
C39 H39C 0.9800 . ?
C40 H40A 0.9900 . ?
C40 H40B 0.9900 . ?
C40 C41 1.599(9) . ?
C41 C42 1.534(8) . ?
C41 C43 1.528(8) . ?
C41 C44 1.524(8) . ?
C41 C44A 1.552(10) . ?
C41 C43A 1.541(10) . ?
C41 C42A 1.544(10) . ?
C42 H42A 0.9800 . ?
C42 H42B 0.9800 . ?
C42 H42C 0.9800 . ?
C43 H43A 0.9800 . ?
C43 H43B 0.9800 . ?
C43 H43C 0.9800 . ?
C44 H44A 0.9800 . ?
C44 H44B 0.9800 . ?
C44 H44C 0.9800 . ?
C45 C46 1.533(7) . ?
C45 C47 1.513(7) . ?
C45 C48 1.524(7) . ?
C46 H46A 0.9800 . ?
C46 H46B 0.9800 . ?
C46 H46C 0.9800 . ?
C47 H47A 0.9800 . ?
C47 H47B 0.9800 . ?
C47 H47C 0.9800 . ?
C48 H48A 0.9900 . ?
C48 H48B 0.9900 . ?
C48 C49 1.538(8) . ?
C49 C50 1.523(8) . ?
C49 C51 1.527(8) . ?
C49 C52 1.541(8) . ?
C50 H50A 0.9800 . ?
C50 H50B 0.9800 . ?
C50 H50C 0.9800 . ?
C51 H51A 0.9800 . ?
C51 H51B 0.9800 . ?
C51 H51C 0.9800 . ?
C52 H52A 0.9800 . ?
C52 H52B 0.9800 . ?
C52 H52C 0.9800 . ?
C53 C54 1.513(7) . ?
C53 C55 1.545(8) . ?
C53 C56 1.558(7) . ?
C54 H54A 0.9800 . ?
C54 H54B 0.9800 . ?
C54 H54C 0.9800 . ?
C55 H55A 0.9800 . ?
C55 H55B 0.9800 . ?
C55 H55C 0.9800 . ?
C56 H56A 0.9900 . ?
C56 H56B 0.9900 . ?
C56 C57 1.540(9) . ?
C57 C58 1.559(8) . ?
C57 C59 1.538(7) . ?
C57 C60 1.548(8) . ?
C57 C60A 1.551(10) . ?
C57 C59A 1.544(10) . ?
C57 C58A 1.546(10) . ?
C58 H58A 0.9800 . ?
C58 H58B 0.9800 . ?
C58 H58C 0.9800 . ?
C59 H59A 0.9800 . ?
C59 H59B 0.9800 . ?
C59 H59C 0.9800 . ?
C60 H60A 0.9800 . ?
C60 H60B 0.9800 . ?
C60 H60C 0.9800 . ?
C61 C62 1.533(7) . ?
C61 C63 1.566(8) . ?
C61 C64 1.555(7) . ?
C62 H62A 0.9800 . ?
C62 H62B 0.9800 . ?
C62 H62C 0.9800 . ?
C63 H63A 0.9800 . ?
C63 H63B 0.9800 . ?
C63 H63C 0.9800 . ?
C64 H64A 0.9900 . ?
C64 H64B 0.9900 . ?
C64 C65 1.523(8) . ?
C65 C66 1.515(8) . ?
C65 C67 1.537(8) . ?
C65 C68 1.526(7) . ?
C66 H66A 0.9800 . ?
C66 H66B 0.9800 . ?
C66 H66C 0.9800 . ?
C67 H67A 0.9800 . ?
C67 H67B 0.9800 . ?
C67 H67C 0.9800 . ?
C68 H68A 0.9800 . ?
C68 H68B 0.9800 . ?
C68 H68C 0.9800 . ?
C60A H60D 0.9598 . ?
C60A H60E 0.9601 . ?
C60A H60F 0.9598 . ?
C59A H59D 0.9800 . ?
C59A H59E 0.9800 . ?
C59A H59F 0.9800 . ?
C44A H44D 0.9800 . ?
C44A H44E 0.9800 . ?
C44A H44F 0.9800 . ?
C43A H43D 0.9800 . ?
C43A H43E 0.9800 . ?
C43A H43F 0.9800 . ?
C42A H42D 0.9599 . ?
C42A H42E 0.9603 . ?
C42A H42F 0.9601 . ?
C58A H58D 0.9800 . ?
C58A H58E 0.9800 . ?
C58A H58F 0.9800 . ?

loop_
_geom_torsion_atom_site_label_1
_geom_torsion_atom_site_label_2
_geom_torsion_atom_site_label_3
_geom_torsion_atom_site_label_4
_geom_torsion
_geom_torsion_site_symmetry_1
_geom_torsion_site_symmetry_2
_geom_torsion_site_symmetry_3
_geom_torsion_site_symmetry_4
_geom_torsion_publ_flag
C1 C2 C3 C4 5.6(6) . . . . ?
C1 C2 C3 C32 -172.8(4) . . . 3 ?
C1 C6 C7 C8 -163.9(4) . . . . ?
C1 C6 C7 C34 1.7(4) . . . . ?
C1 C33 C34 C7 -1.0(4) . . . . ?
C1 C33 C34 C35 156.4(4) . . . . ?
C2 C1 C6 C5 -5.5(6) . . . . ?
C2 C1 C6 C7 167.0(4) . . . . ?
C2 C1 C33 C32 3.2(6) . . . . ?
C2 C1 C33 C34 -167.0(4) . . . . ?
C2 C2 C3 C4 177.9(3) 3 . . . ?
C2 C2 C3 C32 -0.5(5) 3 . . 3 ?
C2 C3 C4 C5 -7.5(6) . . . . ?
C2 C3 C4 C30 174.0(4) . . . 3 ?
C3 C4 C5 C6 3.0(6) . . . . ?
C3 C32 C33 C1 -2.6(5) 3 . . . ?
C3 C32 C33 C34 162.8(5) 3 . . . ?
C4 C5 C6 C1 3.3(6) . . . . ?
C4 C5 C6 C7 -165.8(4) . . . . ?
C4 C30 C31 C32 -4.1(5) 3 . . . ?
C4 C30 C31 C36 -168.7(4) 3 . . . ?
C5 C6 C7 C8 6.3(8) . . . . ?
C5 C6 C7 C34 171.9(5) . . . . ?
C6 C1 C2 C2 -171.2(3) . . . 3 ?
C6 C1 C2 C3 1.1(6) . . . . ?
C6 C1 C33 C32 172.5(4) . . . . ?
C6 C1 C33 C34 2.2(5) . . . . ?
C6 C7 C8 C9 -25.4(7) . . . . ?
C6 C7 C8 C13 149.0(4) . . . . ?
C6 C7 C34 C33 -0.4(5) . . . . ?
C6 C7 C34 C35 -158.9(4) . . . . ?
C7 C8 C9 C10 173.1(4) . . . . ?
C7 C8 C13 C12 -173.2(4) . . . . ?
C7 C8 C13 C14 6.2(6) . . . . ?
C7 C34 C35 C14 8.3(6) . . . . ?
C7 C34 C35 C18 -178.9(4) . . . . ?
C8 C7 C34 C33 166.3(4) . . . . ?
C8 C7 C34 C35 7.9(6) . . . . ?
C8 C9 C10 C11 -1.9(7) . . . . ?
C8 C13 C14 C15 -166.6(4) . . . . ?
C8 C13 C14 C35 10.1(6) . . . . ?
C9 C8 C13 C12 1.6(6) . . . . ?
C9 C8 C13 C14 -178.9(4) . . . . ?
C9 C10 C11 C12 4.8(7) . . . . ?
C9 C10 C11 C37 -175.1(5) . . . . ?
C10 C11 C12 C13 -4.6(8) . . . . ?
C10 C11 C37 C38 -56.3(7) . . . . ?
C10 C11 C37 C39 -169.3(6) . . . . ?
C10 C11 C37 C40 59.4(7) . . . . ?
C11 C12 C13 C8 1.4(7) . . . . ?
C11 C12 C13 C14 -178.0(5) . . . . ?
C11 C37 C40 C41 57.8(7) . . . . ?
C12 C11 C37 C38 123.8(6) . . . . ?
C12 C11 C37 C39 10.8(8) . . . . ?
C12 C11 C37 C40 -120.6(6) . . . . ?
C12 C13 C14 C15 12.8(7) . . . . ?
C12 C13 C14 C35 -170.5(4) . . . . ?
C13 C8 C9 C10 -1.3(6) . . . . ?
C13 C14 C15 C16 -179.5(4) . . . . ?
C13 C14 C35 C18 169.8(4) . . . . ?
C13 C14 C35 C34 -16.9(6) . . . . ?
C14 C15 C16 C17 6.1(7) . . . . ?
C14 C15 C16 C45 -167.5(4) . . . . ?
C15 C14 C35 C18 -13.4(6) . . . . ?
C15 C14 C35 C34 159.8(4) . . . . ?
C15 C16 C17 C18 -6.4(7) . . . . ?
C15 C16 C45 C46 -175.3(4) . . . . ?
C15 C16 C45 C47 69.5(6) . . . . ?
C15 C16 C45 C48 -49.0(6) . . . . ?
C16 C17 C18 C19 167.2(4) . . . . ?
C16 C17 C18 C35 -3.0(7) . . . . ?
C16 C45 C48 C49 -69.6(7) . . . . ?
C17 C16 C45 C46 11.6(7) . . . . ?
C17 C16 C45 C47 -103.6(6) . . . . ?
C17 C16 C45 C48 137.9(5) . . . . ?
C17 C18 C19 C20 -61.8(5) . . . . ?
C17 C18 C19 C36 103.2(5) . . . . ?
C17 C18 C35 C14 13.0(6) . . . . ?
C17 C18 C35 C34 -159.6(4) . . . . ?
C18 C19 C20 C21 162.0(4) . . . . ?
C18 C19 C36 C23 -149.7(4) . . . . ?
C18 C19 C36 C31 32.5(7) . . . . ?
C19 C18 C35 C14 -155.2(4) . . . . ?
C19 C18 C35 C34 32.2(7) . . . . ?
C19 C20 C21 C22 -6.5(7) . . . . ?
C19 C20 C21 C53 177.6(4) . . . . ?
C20 C19 C36 C23 14.8(6) . . . . ?
C20 C19 C36 C31 -163.0(4) . . . . ?
C20 C21 C22 C23 7.5(7) . . . . ?
C20 C21 C53 C54 -172.0(5) . . . . ?
C20 C21 C53 C55 -55.6(6) . . . . ?
C20 C21 C53 C56 60.2(6) . . . . ?
C21 C22 C23 C24 -176.1(4) . . . . ?
C21 C22 C23 C36 2.6(7) . . . . ?
C21 C53 C56 C57 59.1(7) . . . . ?
C22 C21 C53 C54 12.2(7) . . . . ?
C22 C21 C53 C55 128.6(5) . . . . ?
C22 C21 C53 C56 -115.6(5) . . . . ?
C22 C23 C24 C25 12.2(6) . . . . ?
C22 C23 C24 C29 -170.2(4) . . . . ?
C22 C23 C36 C19 -14.0(6) . . . . ?
C22 C23 C36 C31 164.0(4) . . . . ?
C23 C24 C25 C26 176.8(4) . . . . ?
C23 C24 C29 C28 -178.9(4) . . . . ?
C23 C24 C29 C30 2.1(6) . . . . ?
C24 C23 C36 C19 164.8(4) . . . . ?
C24 C23 C36 C31 -17.3(6) . . . . ?
C24 C25 C26 C27 0.8(7) . . . . ?
C24 C25 C26 C61 -174.7(4) . . . . ?
C24 C29 C30 C4 159.9(4) . . . 3 ?
C24 C29 C30 C31 -8.8(6) . . . . ?
C25 C24 C29 C28 -1.3(6) . . . . ?
C25 C24 C29 C30 179.8(4) . . . . ?
C25 C26 C27 C28 1.6(7) . . . . ?
C25 C26 C61 C62 -5.5(7) . . . . ?
C25 C26 C61 C63 110.0(5) . . . . ?
C25 C26 C61 C64 -134.7(5) . . . . ?
C26 C27 C28 C29 -3.8(7) . . . . ?
C26 C61 C64 C65 65.1(6) . . . . ?
C27 C26 C61 C62 179.1(5) . . . . ?
C27 C26 C61 C63 -65.4(6) . . . . ?
C27 C26 C61 C64 49.9(6) . . . . ?
C27 C28 C29 C24 3.6(6) . . . . ?
C27 C28 C29 C30 -177.5(4) . . . . ?
C28 C29 C30 C4 -19.0(7) . . . 3 ?
C28 C29 C30 C31 172.3(4) . . . . ?
C29 C24 C25 C26 -0.9(6) . . . . ?
C29 C30 C31 C32 166.6(4) . . . . ?
C29 C30 C31 C36 2.1(6) . . . . ?
C30 C4 C5 C6 -179.2(4) 3 . . . ?
C30 C31 C32 C3 -0.3(4) . . . 3 ?
C30 C31 C32 C33 -177.2(5) . . . . ?
C30 C31 C36 C19 -171.0(4) . . . . ?
C30 C31 C36 C23 11.1(6) . . . . ?
C31 C32 C33 C1 174.0(5) . . . . ?
C31 C32 C33 C34 -20.6(9) . . . . ?
C32 C3 C4 C5 171.1(3) 3 . . . ?
C32 C3 C4 C30 -7.5(5) 3 . . 3 ?
C32 C31 C36 C19 27.2(6) . . . . ?
C32 C31 C36 C23 -150.7(4) . . . . ?
C32 C33 C34 C7 -167.8(5) . . . . ?
C32 C33 C34 C35 -10.5(8) . . . . ?
C33 C1 C2 C2 -2.4(5) . . . 3 ?
C33 C1 C2 C3 169.9(4) . . . . ?
C33 C1 C6 C5 -175.0(4) . . . . ?
C33 C1 C6 C7 -2.5(5) . . . . ?
C33 C34 C35 C14 -146.6(4) . . . . ?
C33 C34 C35 C18 26.2(7) . . . . ?
C34 C7 C8 C9 170.6(4) . . . . ?
C34 C7 C8 C13 -15.0(6) . . . . ?
C35 C14 C15 C16 3.6(7) . . . . ?
C35 C18 C19 C20 107.0(5) . . . . ?
C35 C18 C19 C36 -87.9(6) . . . . ?
C36 C19 C20 C21 -4.7(7) . . . . ?
C36 C23 C24 C25 -166.6(4) . . . . ?
C36 C23 C24 C29 11.0(6) . . . . ?
C36 C31 C32 C3 163.4(4) . . . 3 ?
C36 C31 C32 C33 -13.5(8) . . . . ?
C37 C11 C12 C13 175.3(5) . . . . ?
C37 C40 C41 C42 166.9(9) . . . . ?
C37 C40 C41 C43 46.5(9) . . . . ?
C37 C40 C41 C44 -75.9(10) . . . . ?
C37 C40 C41 C44A 93(2) . . . . ?
C37 C40 C41 C43A -44.7(19) . . . . ?
C37 C40 C41 C42A -156(2) . . . . ?
C38 C37 C40 C41 174.4(5) . . . . ?
C39 C37 C40 C41 -71.4(7) . . . . ?
C45 C16 C17 C18 166.8(4) . . . . ?
C45 C48 C49 C50 46.6(8) . . . . ?
C45 C48 C49 C51 -77.1(7) . . . . ?
C45 C48 C49 C52 166.2(5) . . . . ?
C46 C45 C48 C49 56.8(7) . . . . ?
C47 C45 C48 C49 173.7(5) . . . . ?
C53 C21 C22 C23 -176.7(4) . . . . ?
C53 C56 C57 C58 174.9(8) . . . . ?
C53 C56 C57 C59 -68.7(9) . . . . ?
C53 C56 C57 C60 50.6(9) . . . . ?
C53 C56 C57 C60A 99(3) . . . . ?
C53 C56 C57 C59A -13.6(18) . . . . ?
C53 C56 C57 C58A -167(3) . . . . ?
C54 C53 C56 C57 -69.2(7) . . . . ?
C55 C53 C56 C57 176.2(5) . . . . ?
C61 C26 C27 C28 177.2(4) . . . . ?
C61 C64 C65 C66 70.4(7) . . . . ?
C61 C64 C65 C67 -173.2(5) . . . . ?
C61 C64 C65 C68 -53.9(7) . . . . ?
C62 C61 C64 C65 -63.8(7) . . . . ?
C63 C61 C64 C65 -179.0(5) . . . . ?

loop_
_smtbx_masks_void_nr
_smtbx_masks_void_average_x
_smtbx_masks_void_average_y
_smtbx_masks_void_average_z
_smtbx_masks_void_volume
_smtbx_masks_void_count_electrons
_smtbx_masks_void_content
1 -0.125 0.125 -0.410 1880.1 0.0 ?
2 0.125 0.375 -0.824 1880.1 0.0 ?
3 -0.125 0.625 0.090 1880.1 0.0 ?
4 0.125 0.875 -0.324 1880.1 0.0 ?
5 0.125 0.125 0.125 18.5 0.0 ?
6 0.125 0.625 0.625 18.5 0.0 ?
7 0.375 0.125 -0.375 1880.1 0.0 ?
8 0.375 0.625 -0.875 1880.1 0.0 ?
9 0.375 0.375 0.875 18.5 0.0 ?
10 0.375 0.875 0.375 18.5 0.0 ?
11 0.625 0.375 -0.193 1880.1 0.0 ?
12 0.625 0.875 -0.693 1880.1 0.0 ?
13 0.625 0.125 0.625 18.5 0.0 ?
14 0.625 0.625 0.125 18.5 0.0 ?
15 0.875 0.375 0.375 18.5 0.0 ?
16 0.875 0.875 0.875 18.5 0.0 ?
